data_2206116
loop_
_publ_author_name
'Qiong Chen'
'Qiong-You wu'
'Xiao-Wei Hu'
'Guang-Fu Yang'

_publ_section_title
;
 Isopropyl
 2-(5,7-dimethyl-1,2,4-triazolo[1,5-<i>a</i>]pyrimidin-2-yloxy)benzoate
;
_journal_issue 7
_journal_name_full 'Acta Crystallographica Section E'
_journal_page_first o2079
_journal_page_last o2080
_journal_paper_doi 10.1107/S1600536805017885
_journal_volume 61
_journal_year 2005
_chemical_formula_iupac 'C17 H18 N4 O3'
_chemical_formula_moiety 'C17 H18 N4 O3'
_chemical_formula_sum 'C17 H18 N4 O3'
_chemical_formula_weight 326.35
_chemical_name_systematic
;
2-(5,7-Dimethyl-[1,2,4]triazolo[1,5-a]pyrimidin-2-yloxy)benzoic acid
isopropyl ester
;
_space_group_IT_number 14
_symmetry_cell_setting monoclinic
_symmetry_space_group_name_Hall '-P 2ybc'
_symmetry_space_group_name_H-M 'P 1 21/c 1'
_atom_sites_solution_hydrogens geom
_atom_sites_solution_primary direct
_atom_sites_solution_secondary difmap
_audit_creation_method SHELXL97
_cell_angle_alpha 90.00
_cell_angle_beta 95.839(3)
_cell_angle_gamma 90.00
_cell_formula_units_Z 4
_cell_length_a 15.1169(18)
_cell_length_b 10.7393(13)
_cell_length_c 10.2017(13)
_cell_measurement_reflns_used 1157
_cell_measurement_temperature 292(2)
_cell_measurement_theta_max 19.83
_cell_measurement_theta_min 2.71
_cell_volume 1647.6(3)
_computing_cell_refinement 'SAINT (Bruker, 1999)'
_computing_data_collection 'SMART (Bruker, 1997)'
_computing_data_reduction SAINT
_computing_molecular_graphics 'SHELXTL (Bruker, 2001)'
_computing_publication_material SHELXTL
_computing_structure_refinement 'SHELXL97 (Sheldrick, 1997)'
_computing_structure_solution 'SHELXS97 (Sheldrick, 1997)'
_diffrn_ambient_temperature 292(2)
_diffrn_measured_fraction_theta_full 0.999
_diffrn_measured_fraction_theta_max 0.999
_diffrn_measurement_device_type 'Bruker SMART CCD area-detector'
_diffrn_measurement_method '\f and \w'
_diffrn_radiation_monochromator graphite
_diffrn_radiation_source 'fine-focus sealed tube'
_diffrn_radiation_type MoK\a
_diffrn_radiation_wavelength 0.71073
_diffrn_reflns_av_R_equivalents 0.053
_diffrn_reflns_av_sigmaI/netI 0.0561
_diffrn_reflns_limit_h_max 9
_diffrn_reflns_limit_h_min -18
_diffrn_reflns_limit_k_max 12
_diffrn_reflns_limit_k_min -13
_diffrn_reflns_limit_l_max 12
_diffrn_reflns_limit_l_min -11
_diffrn_reflns_number 8828
_diffrn_reflns_theta_full 26.00
_diffrn_reflns_theta_max 26.00
_diffrn_reflns_theta_min 2.33
_diffrn_standards_number 0
_exptl_absorpt_coefficient_mu 0.093
_exptl_absorpt_correction_T_max 0.9908
_exptl_absorpt_correction_T_min 0.9817
_exptl_absorpt_correction_type multi-scan
_exptl_absorpt_process_details '(SADABS; Bruker, 1996)'
_exptl_crystal_colour colourless
_exptl_crystal_density_diffrn 1.316
_exptl_crystal_density_method 'not measured'
_exptl_crystal_description block
_exptl_crystal_F_000 688
_exptl_crystal_size_max 0.20
_exptl_crystal_size_mid 0.20
_exptl_crystal_size_min 0.10
_refine_diff_density_max 0.19
_refine_diff_density_min -0.17
_refine_ls_extinction_method none
_refine_ls_goodness_of_fit_ref 1.03
_refine_ls_hydrogen_treatment constr
_refine_ls_matrix_type full
_refine_ls_number_parameters 221
_refine_ls_number_reflns 3238
_refine_ls_number_restraints 0
_refine_ls_restrained_S_all 1.03
_refine_ls_R_factor_all 0.104
_refine_ls_R_factor_gt 0.059
_refine_ls_shift/su_max 0.000
_refine_ls_shift/su_mean 0.000
_refine_ls_structure_factor_coef Fsqd
_refine_ls_weighting_details 'calc w = 1/[\s^2^(Fo^2^)+(0.0684P)^2^+0.0513P] where P=(Fo^2^+2Fc^2^)/3'
_refine_ls_weighting_scheme calc
_refine_ls_wR_factor_gt 0.135
_refine_ls_wR_factor_ref 0.159
_reflns_number_gt 1950
_reflns_number_total 3238
_reflns_threshold_expression I>2\s(I)
_cod_data_source_file at6017.cif
_cod_data_source_block I
_cod_depositor_comments
;
The following automatic conversions were performed:
'_symmetry_cell_setting' value 'Monoclinic' changed to 'monoclinic'
according to '/home/saulius/struct/CIF-dictionaries/cif_core.dic'
dictionary named 'cif_core.dic' version 2.4.1 from 2010-06-29.

Automatic conversion script
Id: cif_fix_enum 1527 2010-12-29 10:47:43Z saulius 

The following automatic conversions were performed:

'_symmetry_cell_setting' value 'Monoclinic' changed to 'monoclinic'
according to /home/saulius/struct/CIF-dictionaries/cif_core.dic
dictionary named 'cif_core.dic' version 2.4.1 from 2010-06-29.

Automatic conversion script
Id: cif_fix_values 1715 2011-07-08 13:25:40Z adriana 
;
_cod_original_sg_symbol_H-M P21/c
_cod_database_code 2206116
_cod_database_fobs_code 2206116

loop_
_symmetry_equiv_pos_as_xyz
'x, y, z'
'-x, y+1/2, -z+1/2'
'-x, -y, -z'
'x, -y-1/2, z-1/2'

loop_
_atom_site_label
_atom_site_fract_x
_atom_site_fract_y
_atom_site_fract_z
_atom_site_U_iso_or_equiv
_atom_site_adp_type
_atom_site_calc_flag
_atom_site_refinement_flags
_atom_site_occupancy
_atom_site_type_symbol
O2 0.15312(10) 0.94750(16) 0.14766(16) 0.0640(5) Uani d . 1 O
N1 0.40217(11) 0.95255(15) 0.09012(18) 0.0457(5) Uani d . 1 N
O1 0.22292(10) 1.13855(14) 0.02642(18) 0.0641(5) Uani d . 1 O
N3 0.32512(12) 0.97634(16) 0.01021(19) 0.0491(5) Uani d . 1 N
N2 0.48490(13) 1.03852(17) 0.2795(2) 0.0623(6) Uani d . 1 N
C6 0.41433(16) 1.0391(2) 0.1894(2) 0.0522(6) Uani d . 1 C
C2 0.46054(14) 0.8577(2) 0.0782(2) 0.0483(6) Uani d . 1 C
C13 0.11605(16) 0.9888(2) -0.0782(2) 0.0572(7) Uani d . 1 C
C14 0.11120(16) 0.9039(3) 0.0369(3) 0.0606(7) Uani d . 1 C
C3 0.53316(15) 0.8583(2) 0.1688(2) 0.0529(6) Uani d . 1 C
H3 0.5760 0.7966 0.1653 0.063 Uiso calc R 1 H
N4 0.34619(13) 1.11935(17) 0.1774(2) 0.0615(6) Uani d . 1 N
C7 0.29758(16) 1.0761(2) 0.0698(3) 0.0535(6) Uani d . 1 C
C4 0.54483(16) 0.9493(2) 0.2669(3) 0.0558(7) Uani d . 1 C
C8 0.16983(15) 1.0930(2) -0.0832(3) 0.0592(7) Uani d . 1 C
C12 0.06276(17) 0.9578(3) -0.1927(3) 0.0707(8) Uani d . 1 C
H12 0.0264 0.8879 -0.1935 0.085 Uiso calc R 1 H
C9 0.16955(19) 1.1631(3) -0.1960(3) 0.0782(8) Uani d . 1 C
H9 0.2061 1.2327 -0.1969 0.094 Uiso calc R 1 H
C10 0.1158(2) 1.1310(3) -0.3069(3) 0.0929(10) Uani d . 1 C
H10 0.1156 1.1788 -0.3829 0.112 Uiso calc R 1 H
C11 0.0627(2) 1.0290(4) -0.3053(3) 0.0892(10) Uani d . 1 C
H11 0.0262 1.0069 -0.3806 0.107 Uiso calc R 1 H
C15 0.16047(18) 0.8669(3) 0.2629(3) 0.0744(8) Uani d . 1 C
H15 0.1030 0.8271 0.2714 0.089 Uiso calc R 1 H
O3 0.07261(14) 0.80521(19) 0.0285(2) 0.0888(7) Uani d . 1 O
C1 0.43920(17) 0.7646(2) -0.0275(3) 0.0667(7) Uani d . 1 C
H1A 0.3825 0.7274 -0.0174 0.100 Uiso calc R 1 H
H1B 0.4842 0.7012 -0.0218 0.100 Uiso calc R 1 H
H1C 0.4370 0.8049 -0.1118 0.100 Uiso calc R 1 H
C5 0.62599(17) 0.9503(2) 0.3638(3) 0.0799(9) Uani d . 1 C
H5A 0.6640 1.0178 0.3438 0.120 Uiso calc R 1 H
H5B 0.6573 0.8729 0.3586 0.120 Uiso calc R 1 H
H5C 0.6088 0.9607 0.4511 0.120 Uiso calc R 1 H
C16 0.1837(2) 0.9525(3) 0.3786(3) 0.1097(13) Uani d . 1 C
H16A 0.2415 0.9880 0.3726 0.165 Uiso calc R 1 H
H16B 0.1841 0.9062 0.4591 0.165 Uiso calc R 1 H
H16C 0.1404 1.0180 0.3776 0.165 Uiso calc R 1 H
C17 0.22996(19) 0.7682(3) 0.2486(3) 0.0999(11) Uani d . 1 C
H17A 0.2119 0.7172 0.1733 0.150 Uiso calc R 1 H
H17B 0.2364 0.7173 0.3264 0.150 Uiso calc R 1 H
H17C 0.2857 0.8073 0.2371 0.150 Uiso calc R 1 H

loop_
_atom_site_aniso_label
_atom_site_aniso_U_11
_atom_site_aniso_U_22
_atom_site_aniso_U_33
_atom_site_aniso_U_12
_atom_site_aniso_U_13
_atom_site_aniso_U_23
O2 0.0535(10) 0.0868(13) 0.0498(11) -0.0057(9) -0.0034(8) 0.0045(9)
N1 0.0430(11) 0.0433(11) 0.0502(12) -0.0024(8) 0.0021(9) 0.0018(9)
O1 0.0556(11) 0.0572(10) 0.0766(13) 0.0134(8) -0.0071(9) -0.0069(9)
N3 0.0451(11) 0.0490(11) 0.0521(13) 0.0025(9) -0.0005(9) 0.0013(10)
N2 0.0564(13) 0.0521(12) 0.0745(16) -0.0045(10) -0.0130(11) -0.0059(11)
C6 0.0522(15) 0.0438(13) 0.0591(16) -0.0064(11) -0.0019(12) -0.0034(12)
C2 0.0502(14) 0.0443(13) 0.0508(15) 0.0005(11) 0.0066(11) 0.0074(11)
C13 0.0474(15) 0.0727(17) 0.0501(16) 0.0155(12) -0.0022(11) -0.0027(13)
C14 0.0477(15) 0.0710(18) 0.0613(18) 0.0061(13) -0.0036(12) -0.0060(15)
C3 0.0484(14) 0.0484(14) 0.0614(17) 0.0028(11) 0.0030(12) 0.0084(13)
N4 0.0547(13) 0.0497(12) 0.0769(16) 0.0056(10) -0.0083(11) -0.0136(11)
C7 0.0482(14) 0.0434(13) 0.0677(17) -0.0015(11) -0.0002(12) 0.0022(13)
C4 0.0509(15) 0.0474(14) 0.0674(18) -0.0078(12) -0.0033(12) 0.0064(13)
C8 0.0485(15) 0.0658(17) 0.0619(18) 0.0169(13) -0.0007(12) -0.0006(14)
C12 0.0560(17) 0.094(2) 0.0596(18) 0.0070(14) -0.0047(13) -0.0067(16)
C9 0.073(2) 0.087(2) 0.075(2) 0.0133(15) 0.0097(16) 0.0147(18)
C10 0.092(2) 0.125(3) 0.063(2) 0.022(2) 0.0085(18) 0.028(2)
C11 0.074(2) 0.137(3) 0.054(2) 0.014(2) -0.0060(15) 0.001(2)
C15 0.0613(18) 0.105(2) 0.0553(18) -0.0094(16) -0.0008(13) 0.0193(16)
O3 0.1033(16) 0.0775(13) 0.0819(16) -0.0180(12) -0.0091(12) 0.0010(12)
C1 0.0735(18) 0.0650(16) 0.0602(18) 0.0142(13) 0.0008(13) -0.0087(14)
C5 0.0626(18) 0.0699(18) 0.101(2) -0.0036(14) -0.0220(16) -0.0035(17)
C16 0.115(3) 0.159(3) 0.053(2) -0.040(2) -0.0033(18) 0.008(2)
C17 0.074(2) 0.127(3) 0.097(3) 0.0116(19) 0.0000(18) 0.049(2)

loop_
_atom_type_symbol
_atom_type_description
_atom_type_scat_dispersion_real
_atom_type_scat_dispersion_imag
_atom_type_scat_source
C C 0.0033 0.0016 'International Tables Vol C Tables 4.2.6.8 and 6.1.1.4'
H H 0.0000 0.0000 'International Tables Vol C Tables 4.2.6.8 and 6.1.1.4'
N N 0.0061 0.0033 'International Tables Vol C Tables 4.2.6.8 and 6.1.1.4'
O O 0.0106 0.0060 'International Tables Vol C Tables 4.2.6.8 and 6.1.1.4'

loop_
_geom_angle_atom_site_label_1
_geom_angle_atom_site_label_2
_geom_angle_atom_site_label_3
_geom_angle
C14 O2 C15 118.0(2)
C2 N1 C6 122.22(19)
C2 N1 N3 127.11(18)
C6 N1 N3 110.67(17)
C7 O1 C8 118.81(19)
C7 N3 N1 99.51(17)
C4 N2 C6 116.1(2)
N2 C6 N4 128.2(2)
N2 C6 N1 122.8(2)
N4 C6 N1 108.93(19)
C3 C2 N1 114.9(2)
C3 C2 C1 126.7(2)
N1 C2 C1 118.34(19)
C8 C13 C12 117.0(2)
C8 C13 C14 126.6(2)
C12 C13 C14 116.4(2)
O3 C14 O2 123.8(3)
O3 C14 C13 122.8(2)
O2 C14 C13 113.4(2)
C2 C3 C4 121.6(2)
C2 C3 H3 119.2
C4 C3 H3 119.2
C6 N4 C7 101.8(2)
N3 C7 N4 119.1(2)
N3 C7 O1 123.0(2)
N4 C7 O1 117.9(2)
N2 C4 C3 122.3(2)
N2 C4 C5 116.8(2)
C3 C4 C5 120.9(2)
C9 C8 C13 121.4(2)
C9 C8 O1 115.5(3)
C13 C8 O1 123.0(2)
C11 C12 C13 121.2(3)
C11 C12 H12 119.4
C13 C12 H12 119.4
C10 C9 C8 120.3(3)
C10 C9 H9 119.8
C8 C9 H9 119.8
C11 C10 C9 119.7(3)
C11 C10 H10 120.2
C9 C10 H10 120.2
C10 C11 C12 120.4(3)
C10 C11 H11 119.8
C12 C11 H11 119.8
O2 C15 C16 105.2(2)
O2 C15 C17 109.6(2)
C16 C15 C17 113.2(2)
O2 C15 H15 109.6
C16 C15 H15 109.6
C17 C15 H15 109.6
C2 C1 H1A 109.5
C2 C1 H1B 109.5
H1A C1 H1B 109.5
C2 C1 H1C 109.5
H1A C1 H1C 109.5
H1B C1 H1C 109.5
C4 C5 H5A 109.5
C4 C5 H5B 109.5
H5A C5 H5B 109.5
C4 C5 H5C 109.5
H5A C5 H5C 109.5
H5B C5 H5C 109.5
C15 C16 H16A 109.5
C15 C16 H16B 109.5
H16A C16 H16B 109.5
C15 C16 H16C 109.5
H16A C16 H16C 109.5
H16B C16 H16C 109.5
C15 C17 H17A 109.5
C15 C17 H17B 109.5
H17A C17 H17B 109.5
C15 C17 H17C 109.5
H17A C17 H17C 109.5
H17B C17 H17C 109.5

loop_
_geom_bond_atom_site_label_1
_geom_bond_atom_site_label_2
_geom_bond_distance
O2 C14 1.323(3)
O2 C15 1.455(3)
N1 C2 1.361(3)
N1 C6 1.373(3)
N1 N3 1.376(2)
O1 C7 1.349(3)
O1 C8 1.397(3)
N3 C7 1.320(3)
N2 C4 1.333(3)
N2 C6 1.336(3)
C6 N4 1.339(3)
C2 C3 1.361(3)
C2 C1 1.482(3)
C13 C8 1.387(4)
C13 C12 1.391(3)
C13 C14 1.494(4)
C14 O3 1.209(3)
C3 C4 1.398(3)
C3 H3 0.9300
N4 C7 1.340(3)
C4 C5 1.495(3)
C8 C9 1.374(4)
C12 C11 1.379(4)
C12 H12 0.9300
C9 C10 1.368(4)
C9 H9 0.9300
C10 C11 1.359(4)
C10 H10 0.9300
C11 H11 0.9300
C15 C16 1.509(4)
C15 C17 1.510(4)
C15 H15 0.9800
C1 H1A 0.9600
C1 H1B 0.9600
C1 H1C 0.9600
C5 H5A 0.9600
C5 H5B 0.9600
C5 H5C 0.9600
C16 H16A 0.9600
C16 H16B 0.9600
C16 H16C 0.9600
C17 H17A 0.9600
C17 H17B 0.9600
C17 H17C 0.9600

loop_
_geom_torsion_atom_site_label_1
_geom_torsion_atom_site_label_2
_geom_torsion_atom_site_label_3
_geom_torsion_atom_site_label_4
_geom_torsion
C2 N1 N3 C7 179.4(2)
C6 N1 N3 C7 -0.2(2)
C4 N2 C6 N4 -178.2(2)
C4 N2 C6 N1 1.1(3)
C2 N1 C6 N2 1.6(3)
N3 N1 C6 N2 -178.9(2)
C2 N1 C6 N4 -179.03(19)
N3 N1 C6 N4 0.5(3)
C6 N1 C2 C3 -2.5(3)
N3 N1 C2 C3 178.05(19)
C6 N1 C2 C1 176.5(2)
N3 N1 C2 C1 -3.0(3)
C15 O2 C14 O3 6.1(4)
C15 O2 C14 C13 -173.8(2)
C8 C13 C14 O3 -169.0(3)
C12 C13 C14 O3 9.3(4)
C8 C13 C14 O2 11.0(4)
C12 C13 C14 O2 -170.8(2)
N1 C2 C3 C4 0.9(3)
C1 C2 C3 C4 -178.0(2)
N2 C6 N4 C7 178.7(3)
N1 C6 N4 C7 -0.6(3)
N1 N3 C7 N4 -0.2(3)
N1 N3 C7 O1 178.7(2)
C6 N4 C7 N3 0.6(3)
C6 N4 C7 O1 -178.4(2)
C8 O1 C7 N3 3.0(3)
C8 O1 C7 N4 -178.1(2)
C6 N2 C4 C3 -2.6(4)
C6 N2 C4 C5 177.7(2)
C2 C3 C4 N2 1.7(4)
C2 C3 C4 C5 -178.6(2)
C12 C13 C8 C9 0.7(4)
C14 C13 C8 C9 178.9(2)
C12 C13 C8 O1 176.4(2)
C14 C13 C8 O1 -5.4(4)
C7 O1 C8 C9 -110.1(3)
C7 O1 C8 C13 74.1(3)
C8 C13 C12 C11 -0.9(4)
C14 C13 C12 C11 -179.3(2)
C13 C8 C9 C10 -0.2(4)
O1 C8 C9 C10 -176.1(2)
C8 C9 C10 C11 -0.3(5)
C9 C10 C11 C12 0.1(5)
C13 C12 C11 C10 0.5(5)
C14 O2 C15 C16 -162.7(2)
C14 O2 C15 C17 75.3(3)

loop_
_cod_related_entry_id
_cod_related_entry_database
_cod_related_entry_code
1 ChemSpider 21129344
